data_7050156
loop_
_publ_author_name
'Hou, Hongwei'
'Xie, Lixia'
'Li, Gang'
'Ge, Tiezhu'
'Fan, Yaoting'
'Zhu, Yu'

_publ_section_title
;
 Synthesis and crystal structures of a series of complexes based on a
 rigid angular ligand and the magnetic properties of the Cu(ii) polymer
;
_journal_issue 2
_journal_name_full 'New Journal of Chemistry'
_journal_page_first 191
_journal_page_last 199
_journal_paper_doi 10.1039/b307384j
_journal_volume 28
_journal_year 2004
_chemical_formula_sum 'C12 H8 Ag N5 O4'
_chemical_formula_weight 394.10
_chemical_name_systematic
;
?
;
_space_group_IT_number 2
_symmetry_cell_setting triclinic
_symmetry_space_group_name_Hall '-P 1'
_symmetry_space_group_name_H-M 'P -1'
_atom_sites_solution_hydrogens geom
_atom_sites_solution_primary direct
_atom_sites_solution_secondary difmap
_audit_creation_method SHELXL
_cell_angle_alpha 102.12(3)
_cell_angle_beta 110.50(3)
_cell_angle_gamma 74.78(3)
_cell_formula_units_Z 2
_cell_length_a 8.949(2)
_cell_length_b 9.856(2)
_cell_length_c 8.358(2)
_cell_measurement_reflns_used 210
_cell_measurement_temperature 291(2)
_cell_measurement_theta_max 25.1
_cell_measurement_theta_min 2
_cell_volume 660.6(3)
_computing_cell_refinement raxis
_computing_data_collection raxis
_computing_data_reduction raxis
_computing_molecular_graphics texsan
_computing_publication_material texsan
_computing_structure_refinement 'SHELXL-93 (Sheldrick, 1993)'
_computing_structure_solution 'SHELXS-86 (Sheldrick, 1990)'
_diffrn_ambient_temperature 291(2)
_diffrn_measurement_device R-axis-IV
_diffrn_measurement_method 'Osillation  frames'
_diffrn_radiation_monochromator graphite
_diffrn_radiation_source 'fine-focus sealed tube'
_diffrn_radiation_type MoK\a
_diffrn_radiation_wavelength 0.71073
_diffrn_reflns_av_R_equivalents 0.0000
_diffrn_reflns_av_sigmaI/netI 0.0359
_diffrn_reflns_limit_h_max 11
_diffrn_reflns_limit_h_min 0
_diffrn_reflns_limit_k_max 12
_diffrn_reflns_limit_k_min -11
_diffrn_reflns_limit_l_max 9
_diffrn_reflns_limit_l_min -10
_diffrn_reflns_number 2263
_diffrn_reflns_theta_max 27.53
_diffrn_reflns_theta_min 2.16
_exptl_absorpt_coefficient_mu 1.554
_exptl_crystal_colour Colorless
_exptl_crystal_density_diffrn 1.982
_exptl_crystal_description PRISMATIC
_exptl_crystal_F_000 388
_exptl_crystal_size_max 0.26
_exptl_crystal_size_mid 0.20
_exptl_crystal_size_min 0.20
_refine_diff_density_max 0.434
_refine_diff_density_min -0.514
_refine_diff_density_rms 0.087
_refine_ls_extinction_coef 0.0078(13)
_refine_ls_extinction_expression Fc^*^=kFc[1+0.001xFc^2^\l^3^/sin(2\q)]^-1/4^
_refine_ls_extinction_method SHELXL
_refine_ls_goodness_of_fit_all 1.101
_refine_ls_goodness_of_fit_obs 1.122
_refine_ls_matrix_type full
_refine_ls_number_parameters 200
_refine_ls_number_reflns 2263
_refine_ls_number_restraints 0
_refine_ls_restrained_S_all 1.101
_refine_ls_restrained_S_obs 1.122
_refine_ls_R_factor_all 0.0529
_refine_ls_R_factor_obs 0.0421
_refine_ls_shift/esd_max 0.000
_refine_ls_shift/esd_mean 0.000
_refine_ls_structure_factor_coef Fsqd
_refine_ls_weighting_details 'w=1/[\s^2^(Fo^2^)+(0.0403P)^2^+0.8090P] where P=(Fo^2^+2Fc^2^)/3'
_refine_ls_weighting_scheme calc
_refine_ls_wR_factor_all 0.0918
_refine_ls_wR_factor_obs 0.0884
_reflns_number_observed 2041
_reflns_number_total 2263
_reflns_observed_criterion >2sigma(I)
_cod_data_source_file b307384j.txt
_cod_data_source_block Polymer_1
_cod_depositor_comments
;
The following automatic conversions were performed:
'_symmetry_cell_setting' value 'TRICLINIC' changed to 'triclinic'
according to '/home/saulius/struct/CIF-dictionaries/cif_core.dic'
dictionary named 'cif_core.dic' version 2.4.1 from 2010-06-29.

Automatic conversion script
Id: cif_fix_enum 1527 2010-12-29 10:47:43Z saulius 

The following automatic conversions were performed:

'_refine_ls_weighting_scheme' value 'calc
w=1/[\s^2^(Fo^2^)+(0.0403P)^2^+0.8090P] where P=(Fo^2^+2Fc^2^)/3' was
changed to 'calc'. New tag '_refine_ls_weighting_details' was
created. The value of the new tag was set to
'w=1/[\s^2^(Fo^2^)+(0.0403P)^2^+0.8090P] where P=(Fo^2^+2Fc^2^)/3'.

Automatic conversion script
Id: cif_fix_values 3143 2015-03-26 13:38:13Z robertas 
;
_cod_original_cell_volume 660.5(2)
_cod_original_sg_symbol_H-M P-1
_cod_database_code 7050156

loop_
_symmetry_equiv_pos_as_xyz
'x, y, z'
'-x, -y, -z'

loop_
_atom_site_aniso_label
_atom_site_aniso_U_11
_atom_site_aniso_U_22
_atom_site_aniso_U_33
_atom_site_aniso_U_23
_atom_site_aniso_U_13
_atom_site_aniso_U_12
Ag1 0.0798(4) 0.0392(2) 0.0646(3) 0.0248(2) 0.0356(2) -0.0070(2)
N1 0.053(3) 0.032(2) 0.040(2) 0.014(2) 0.013(2) -0.011(2)
N2 0.056(3) 0.034(2) 0.048(2) 0.014(2) 0.024(2) -0.008(2)
N3 0.056(3) 0.031(2) 0.054(2) 0.014(2) 0.029(2) -0.005(2)
N4 0.059(3) 0.033(2) 0.049(2) 0.015(2) 0.023(2) -0.009(2)
N5 0.058(3) 0.043(2) 0.047(3) 0.009(2) 0.017(2) -0.011(2)
O1 0.053(2) 0.0236(15) 0.042(2) 0.0124(13) 0.020(2) -0.0045(14)
O2 0.096(3) 0.037(2) 0.096(3) 0.019(2) 0.028(3) -0.001(2)
O3 0.077(3) 0.089(3) 0.075(3) 0.019(2) 0.031(2) -0.031(3)
O4 0.127(4) 0.066(3) 0.097(4) 0.025(3) 0.082(3) 0.021(3)
C1 0.062(3) 0.040(3) 0.044(3) 0.016(2) 0.027(2) -0.009(2)
C2 0.056(3) 0.037(3) 0.050(3) 0.013(2) 0.023(2) -0.010(2)
C3 0.040(3) 0.030(2) 0.032(2) 0.009(2) 0.010(2) -0.008(2)
C4 0.049(3) 0.038(3) 0.042(3) 0.014(2) 0.021(2) -0.009(2)
C5 0.053(3) 0.036(2) 0.040(3) 0.012(2) 0.017(2) -0.006(2)
C6 0.043(3) 0.030(2) 0.030(2) 0.007(2) 0.014(2) -0.008(2)
C7 0.041(3) 0.023(2) 0.048(3) 0.009(2) 0.016(2) -0.006(2)
C8 0.071(4) 0.029(2) 0.064(3) 0.019(2) 0.035(3) -0.002(2)
C9 0.065(4) 0.026(2) 0.061(3) 0.010(2) 0.036(3) -0.005(2)
C10 0.041(3) 0.025(2) 0.045(3) 0.013(2) 0.012(2) -0.009(2)
C11 0.050(3) 0.024(2) 0.049(3) 0.012(2) 0.023(2) -0.004(2)
C12 0.052(3) 0.029(2) 0.051(3) 0.012(2) 0.020(2) -0.006(2)

loop_
_atom_site_label
_atom_site_type_symbol
_atom_site_fract_x
_atom_site_fract_y
_atom_site_fract_z
_atom_site_U_iso_or_equiv
_atom_site_thermal_displace_type
_atom_site_occupancy
_atom_site_calc_flag
_atom_site_refinement_flags
_atom_site_disorder_group
Ag1 Ag 0.30053(6) 0.45945(4) 0.41837(6) 0.0559(2) Uani 1 d . .
N1 N 0.2408(5) 0.6666(4) 0.3136(5) 0.0400(9) Uani 1 d . .
N2 N 0.0950(5) 1.1877(4) 0.2107(5) 0.0422(10) Uani 1 d . .
N3 N 0.1035(5) 1.2862(4) 0.1174(5) 0.0433(10) Uani 1 d . .
N4 N 0.2630(5) 1.3700(4) -0.3800(5) 0.0440(10) Uani 1 d . .
N5 N 0.5536(6) 0.2432(5) 0.2756(5) 0.0485(11) Uani 1 d . .
O1 O 0.2222(4) 1.0735(3) 0.0230(4) 0.0376(7) Uani 1 d . .
O2 O 0.5126(6) 0.3724(4) 0.2664(6) 0.0776(13) Uani 1 d . .
O3 O 0.4836(5) 0.1882(5) 0.3418(6) 0.0746(12) Uani 1 d . .
O4 O 0.6645(7) 0.1702(5) 0.2227(6) 0.090(2) Uani 1 d . .
C1 C 0.1533(6) 0.7822(5) 0.3769(6) 0.0445(12) Uani 1 d . .
H1A H 0.1081(6) 0.7737(5) 0.4581(6) 0.053 Uiso 1 calc R .
C2 C 0.1257(6) 0.9151(5) 0.3281(6) 0.0449(12) Uani 1 d . .
H2B H 0.0644(6) 0.9938(5) 0.3765(6) 0.054 Uiso 1 calc R .
C3 C 0.1913(6) 0.9282(4) 0.2060(5) 0.0337(10) Uani 1 d . .
C4 C 0.2809(6) 0.8070(5) 0.1363(6) 0.0400(11) Uani 1 d . .
H4B H 0.3249(6) 0.8115(5) 0.0523(6) 0.048 Uiso 1 calc R .
C5 C 0.3030(6) 0.6795(5) 0.1951(6) 0.0416(11) Uani 1 d . .
H5A H 0.3641(6) 0.5989(5) 0.1497(6) 0.050 Uiso 1 calc R .
C6 C 0.1652(6) 1.0656(4) 0.1497(5) 0.0330(10) Uani 1 d . .
C7 C 0.1797(6) 1.2147(4) 0.0093(6) 0.0358(10) Uani 1 d . .
C8 C 0.1924(7) 1.4564(5) -0.2685(7) 0.0501(13) Uani 1 d . .
H8A H 0.1595(7) 1.5526(5) -0.2791(7) 0.060 Uiso 1 calc R .
C9 C 0.1665(7) 1.4096(5) -0.1395(7) 0.0467(12) Uani 1 d . .
H9A H 0.1170(7) 1.4732(5) -0.0646(7) 0.056 Uiso 1 calc R .
C10 C 0.2147(6) 1.2664(4) -0.1214(6) 0.0357(10) Uani 1 d . .
C11 C 0.2895(6) 1.1757(5) -0.2343(6) 0.0386(11) Uani 1 d . .
H11A H 0.3248(6) 1.0793(5) -0.2249(6) 0.046 Uiso 1 calc R .
C12 C 0.3104(6) 1.2319(5) -0.3615(6) 0.0425(11) Uani 1 d . .
H12A H 0.3598(6) 1.1707(5) -0.4380(6) 0.051 Uiso 1 calc R .

loop_
_atom_type_symbol
_atom_type_description
_atom_type_scat_dispersion_real
_atom_type_scat_dispersion_imag
_atom_type_scat_source
C C 0.0033 0.0016 'International Tables Vol C Tables 4.2.6.8 and 6.1.1.4'
H H 0.0000 0.0000 'International Tables Vol C Tables 4.2.6.8 and 6.1.1.4'
N N 0.0061 0.0033 'International Tables Vol C Tables 4.2.6.8 and 6.1.1.4'
O O 0.0106 0.0060 'International Tables Vol C Tables 4.2.6.8 and 6.1.1.4'
Ag Ag -0.8971 1.1015 'International Tables Vol C Tables 4.2.6.8 and 6.1.1.4'

loop_
_geom_angle_atom_site_label_1
_geom_angle_atom_site_label_2
_geom_angle_atom_site_label_3
_geom_angle
_geom_angle_site_symmetry_1
_geom_angle_site_symmetry_3
_geom_angle_publ_flag
N4 Ag1 N1 140.06(15) 1_546 . ?
N4 Ag1 O2 130.07(14) 1_546 . ?
N1 Ag1 O2 87.83(14) . . ?
C1 N1 C5 117.8(4) . . ?
C1 N1 Ag1 121.1(3) . . ?
C5 N1 Ag1 120.9(3) . . ?
C6 N2 N3 105.9(4) . . ?
C7 N3 N2 106.3(4) . . ?
C8 N4 C12 117.5(4) . . ?
C8 N4 Ag1 119.5(3) . 1_564 ?
C12 N4 Ag1 123.0(3) . 1_564 ?
O4 N5 O2 120.4(5) . . ?
O4 N5 O3 119.8(5) . . ?
O2 N5 O3 119.7(5) . . ?
C6 O1 C7 102.7(3) . . ?
N5 O2 Ag1 104.1(3) . . ?
N1 C1 C2 123.4(4) . . ?
C3 C2 C1 118.6(4) . . ?
C2 C3 C4 118.5(4) . . ?
C2 C3 C6 120.8(4) . . ?
C4 C3 C6 120.7(4) . . ?
C5 C4 C3 118.4(4) . . ?
N1 C5 C4 123.3(4) . . ?
N2 C6 O1 113.1(4) . . ?
N2 C6 C3 127.5(4) . . ?
O1 C6 C3 119.4(4) . . ?
N3 C7 O1 112.0(4) . . ?
N3 C7 C10 128.3(4) . . ?
O1 C7 C10 119.6(4) . . ?
N4 C8 C9 123.0(4) . . ?
C8 C9 C10 119.4(5) . . ?
C11 C10 C9 118.5(4) . . ?
C11 C10 C7 121.7(4) . . ?
C9 C10 C7 119.7(4) . . ?
C10 C11 C12 118.3(4) . . ?
N4 C12 C11 123.3(4) . . ?

loop_
_geom_bond_atom_site_label_1
_geom_bond_atom_site_label_2
_geom_bond_distance
_geom_bond_site_symmetry_2
_geom_bond_publ_flag
Ag1 N4 2.215(4) 1_546 ?
Ag1 N1 2.251(4) . ?
Ag1 O2 2.515(5) . ?
N1 C1 1.327(6) . ?
N1 C5 1.335(6) . ?
N2 C6 1.293(6) . ?
N2 N3 1.399(5) . ?
N3 C7 1.300(6) . ?
N4 C8 1.337(6) . ?
N4 C12 1.340(6) . ?
N4 Ag1 2.215(4) 1_564 ?
N5 O4 1.224(6) . ?
N5 O2 1.240(5) . ?
N5 O3 1.241(6) . ?
O1 C6 1.350(5) . ?
O1 C7 1.361(5) . ?
C1 C2 1.389(6) . ?
C2 C3 1.385(6) . ?
C3 C4 1.394(6) . ?
C3 C6 1.461(6) . ?
C4 C5 1.386(6) . ?
C7 C10 1.453(6) . ?
C8 C9 1.366(6) . ?
C9 C10 1.387(6) . ?
C10 C11 1.382(6) . ?
C11 C12 1.383(6) . ?

loop_
_geom_torsion_atom_site_label_1
_geom_torsion_atom_site_label_2
_geom_torsion_atom_site_label_3
_geom_torsion_atom_site_label_4
_geom_torsion
_geom_torsion_site_symmetry_1
_geom_torsion_site_symmetry_2
_geom_torsion_site_symmetry_3
_geom_torsion_site_symmetry_4
_geom_torsion_publ_flag
N4 Ag1 N1 C1 -1.6(5) 1_546 . . . ?
O2 Ag1 N1 C1 -165.0(4) . . . . ?
N4 Ag1 N1 C5 173.1(3) 1_546 . . . ?
O2 Ag1 N1 C5 9.7(4) . . . . ?
C6 N2 N3 C7 -0.6(5) . . . . ?
O4 N5 O2 Ag1 -175.2(5) . . . . ?
O3 N5 O2 Ag1 3.6(6) . . . . ?
N4 Ag1 O2 N5 25.2(4) 1_546 . . . ?
N1 Ag1 O2 N5 -168.7(3) . . . . ?
C5 N1 C1 C2 -1.0(8) . . . . ?
Ag1 N1 C1 C2 173.9(4) . . . . ?
N1 C1 C2 C3 0.6(8) . . . . ?
C1 C2 C3 C4 0.6(7) . . . . ?
C1 C2 C3 C6 179.7(5) . . . . ?
C2 C3 C4 C5 -1.3(7) . . . . ?
C6 C3 C4 C5 179.6(4) . . . . ?
C1 N1 C5 C4 0.2(7) . . . . ?
Ag1 N1 C5 C4 -174.7(4) . . . . ?
C3 C4 C5 N1 0.9(7) . . . . ?
N3 N2 C6 O1 0.6(5) . . . . ?
N3 N2 C6 C3 178.6(4) . . . . ?
C7 O1 C6 N2 -0.3(5) . . . . ?
C7 O1 C6 C3 -178.5(4) . . . . ?
C2 C3 C6 N2 6.1(8) . . . . ?
C4 C3 C6 N2 -174.8(5) . . . . ?
C2 C3 C6 O1 -176.0(4) . . . . ?
C4 C3 C6 O1 3.1(7) . . . . ?
N2 N3 C7 O1 0.4(5) . . . . ?
N2 N3 C7 C10 177.4(5) . . . . ?
C6 O1 C7 N3 -0.1(5) . . . . ?
C6 O1 C7 C10 -177.4(4) . . . . ?
C12 N4 C8 C9 -0.4(8) . . . . ?
Ag1 N4 C8 C9 -179.3(4) 1_564 . . . ?
N4 C8 C9 C10 0.0(9) . . . . ?
C8 C9 C10 C11 0.7(8) . . . . ?
C8 C9 C10 C7 -176.7(5) . . . . ?
N3 C7 C10 C11 -176.3(5) . . . . ?
O1 C7 C10 C11 0.5(7) . . . . ?
N3 C7 C10 C9 1.0(8) . . . . ?
O1 C7 C10 C9 177.8(4) . . . . ?
C9 C10 C11 C12 -0.9(7) . . . . ?
C7 C10 C11 C12 176.4(5) . . . . ?
C8 N4 C12 C11 0.1(8) . . . . ?
Ag1 N4 C12 C11 179.0(4) 1_564 . . . ?
C10 C11 C12 N4 0.5(8) . . . . ?
